data_1559408
loop_
_publ_author_name
'Tiouabi, Mustapha'
'Tabacchi, Rapha\"el'
'Stoeckli-Evans, Helen'

_publ_section_title
;
 (8-Hydroxy-6-methoxy-1-oxo-1<i>H</i>-isochromen-3-yl)methyl formate: a
 supramolecular framework
;
_journal_issue 10
_journal_name_full IUCrData
_journal_page_first x201391
_journal_paper_doi 10.1107/S2414314620013917
_journal_volume 5
_journal_year 2020
_chemical_absolute_configuration unk
_chemical_formula_iupac 'C12 H10 O6'
_chemical_formula_moiety 'C12 H10 O6'
_chemical_formula_sum 'C12 H10 O6'
_chemical_formula_weight 250.20
_chemical_name_systematic
;
(8-Hydroxy-6-methoxy-1-oxo-1<i>H</i>-isochromen-3-yl)methyl formate
;
_space_group_crystal_system orthorhombic
_space_group_IT_number 29
_space_group_name_Hall 'P 2c -2ac'
_space_group_name_H-M_alt 'P c a 21'
_atom_sites_solution_hydrogens geom
_atom_sites_solution_primary direct
_atom_sites_solution_secondary difmap
_audit_creation_method SHELXL-2018/3
_cell_angle_alpha 90
_cell_angle_beta 90
_cell_angle_gamma 90
_cell_formula_units_Z 4
_cell_length_a 25.006(2)
_cell_length_b 5.0337(6)
_cell_length_c 8.5646(6)
_cell_measurement_reflns_used 3909
_cell_measurement_temperature 173(2)
_cell_measurement_theta_max 25.75
_cell_measurement_theta_min 2.15
_cell_volume 1078.05(17)
_computing_cell_refinement
;
CELL in <i>IPDS-I</i> (Stoe & Cie, 2004)
;
_computing_data_collection
;
EXPOSE in <i>IPDS-I</i> (Stoe & Cie, 2004)
;
_computing_data_reduction
;
INTEGRATE in <i>IPDS-I</i> (Stoe & Cie, 2004)
;
_computing_molecular_graphics
;
Mercury (Macrae <i>et al.</i>,  2020)
;
_computing_publication_material
;
<i>SHELXL2018/3</i> (Sheldrick, 2015), PLATON (Spek, 2020) and
publcif (Westrip, 2010)
;
_computing_structure_refinement
;
<i>SHELXL2018/3</i> (Sheldrick, 2015)
;
_computing_structure_solution
;
SHELXS97 (Sheldrick, 2008)
;
_diffrn_ambient_temperature 173(2)
_diffrn_detector 'image plate'
_diffrn_measured_fraction_theta_full 0.964
_diffrn_measured_fraction_theta_max 0.952
_diffrn_measurement_device '1 circle goniometer'
_diffrn_measurement_device_type 'STOE IPDS 1'
_diffrn_measurement_method '\f rotation'
_diffrn_radiation_monochromator 'plane graphite'
_diffrn_radiation_source 'fine-focus sealed tube'
_diffrn_radiation_type MoK\a
_diffrn_radiation_wavelength 0.71073
_diffrn_reflns_av_R_equivalents 0.0697
_diffrn_reflns_av_unetI/netI 0.0597
_diffrn_reflns_limit_h_max 30
_diffrn_reflns_limit_h_min -30
_diffrn_reflns_limit_k_max 6
_diffrn_reflns_limit_k_min -6
_diffrn_reflns_limit_l_max 9
_diffrn_reflns_limit_l_min -9
_diffrn_reflns_number 7630
_diffrn_reflns_theta_full 25.242
_diffrn_reflns_theta_max 26.106
_diffrn_reflns_theta_min 2.883
_exptl_absorpt_coefficient_mu 0.126
_exptl_absorpt_correction_T_max 1.0000
_exptl_absorpt_correction_T_min 0.7632
_exptl_absorpt_correction_type multi-scan
_exptl_absorpt_process_details
;
(MULABS; Spek, 2020)
;
_exptl_crystal_colour colorless
_exptl_crystal_density_diffrn 1.542
_exptl_crystal_description block
_exptl_crystal_F_000 520
_exptl_crystal_size_max 0.500
_exptl_crystal_size_mid 0.500
_exptl_crystal_size_min 0.500
_refine_diff_density_max 0.315
_refine_diff_density_min -0.272
_refine_ls_extinction_coef 0.061(11)
_refine_ls_extinction_expression Fc^*^=kFc[1+0.001xFc^2^\l^3^/sin(2\q)]^-1/4^
_refine_ls_extinction_method
;
(SHELXL-2018/3; Sheldrick, 2015)
;
_refine_ls_goodness_of_fit_ref 0.908
_refine_ls_hydrogen_treatment constr
_refine_ls_matrix_type full
_refine_ls_number_parameters 166
_refine_ls_number_reflns 2012
_refine_ls_number_restraints 1
_refine_ls_restrained_S_all 0.908
_refine_ls_R_factor_all 0.0743
_refine_ls_R_factor_gt 0.0503
_refine_ls_shift/su_max 0.000
_refine_ls_shift/su_mean 0.000
_refine_ls_structure_factor_coef Fsqd
_refine_ls_weighting_details 'w=1/[\s^2^(Fo^2^)+(0.0852P)^2^] where P=(Fo^2^+2Fc^2^)/3'
_refine_ls_weighting_scheme calc
_refine_ls_wR_factor_gt 0.1204
_refine_ls_wR_factor_ref 0.1352
_reflns_number_gt 1249
_reflns_number_total 2012
_reflns_threshold_expression 'I > 2\s(I)'
_cod_data_source_file bh4057sup1.cif
_cod_data_source_block I
_cod_database_code 1559408
_shelx_space_group_comment
;
The symmetry employed for this shelxl refinement is uniquely defined
by the following loop, which should always be used as a source of
symmetry information in preference to the above space-group names.
They are only intended as comments.
;
_shelx_estimated_absorpt_t_min 0.940
_shelx_estimated_absorpt_t_max 0.940

loop_
_space_group_symop_operation_xyz
'x, y, z'
'-x, -y, z+1/2'
'-x+1/2, y, z+1/2'
'x+1/2, -y, z'

loop_
_atom_site_type_symbol
_atom_site_label
_atom_site_fract_x
_atom_site_fract_y
_atom_site_fract_z
_atom_site_U_iso_or_equiv
_atom_site_adp_type
_atom_site_calc_flag
_atom_site_occupancy
_atom_site_disorder_assembly
_atom_site_disorder_group
O O1 0.68528(13) 0.9547(7) -0.0918(5) 0.0500(9) Uani d 1 . .
O O2 0.75876(11) 0.7819(6) 0.0089(4) 0.0461(9) Uani d 1 . .
O O3 0.58898(11) 0.0468(7) 0.3437(5) 0.0511(10) Uani d 1 . .
O O4 0.59095(13) 0.7730(7) -0.0142(5) 0.0531(10) Uani d 1 . .
H H40 0.613134 0.862673 -0.065697 0.080 Uiso calc 1 . .
O O5 0.86682(12) 0.4224(8) 0.1774(5) 0.0657(12) Uani d 1 . .
O O6 0.94909(14) 0.5664(9) 0.1136(6) 0.0732(13) Uani d 1 . .
C C1 0.70366(17) 0.7848(9) -0.0037(6) 0.0433(11) Uani d 1 . .
C C3 0.78373(18) 0.5948(9) 0.1006(7) 0.0428(12) Uani d 1 . .
C C4 0.75774(17) 0.4136(9) 0.1838(6) 0.0443(12) Uani d 1 . .
H H4 0.776871 0.288244 0.245052 0.053 Uiso calc 1 . .
C C5 0.67032(17) 0.2286(9) 0.2657(6) 0.0438(11) Uani d 1 . .
H H5 0.687823 0.104223 0.331620 0.053 Uiso calc 1 . .
C C6 0.61467(17) 0.2302(9) 0.2549(7) 0.0434(12) Uani d 1 . .
C C7 0.58804(17) 0.4147(10) 0.1602(7) 0.0455(12) Uani d 1 . .
H H7 0.550100 0.414965 0.154550 0.055 Uiso calc 1 . .
C C8 0.61731(18) 0.5950(9) 0.0759(6) 0.0437(13) Uani d 1 . .
C C9 0.67425(17) 0.5970(9) 0.0848(7) 0.0399(11) Uani d 1 . .
C C10 0.69987(16) 0.4093(9) 0.1799(7) 0.0411(11) Uani d 1 . .
C C11 0.53177(17) 0.0277(11) 0.3310(8) 0.0614(15) Uani d 1 . .
H H11C 0.518847 -0.116607 0.397911 0.092 Uiso calc 1 . .
H H11B 0.521957 -0.008880 0.222346 0.092 Uiso calc 1 . .
H H11A 0.515514 0.195648 0.364158 0.092 Uiso calc 1 . .
C C12 0.84306(18) 0.6344(10) 0.0911(7) 0.0493(13) Uani d 1 . .
H H12B 0.855082 0.629778 -0.019002 0.059 Uiso calc 1 . .
H H12A 0.853189 0.807981 0.136752 0.059 Uiso calc 1 . .
C C13 0.92037(19) 0.4136(14) 0.1770(10) 0.0726(19) Uani d 1 . .
H H13 0.936777 0.272176 0.232693 0.087 Uiso calc 1 . .

loop_
_atom_site_aniso_label
_atom_site_aniso_U_11
_atom_site_aniso_U_22
_atom_site_aniso_U_33
_atom_site_aniso_U_12
_atom_site_aniso_U_13
_atom_site_aniso_U_23
O1 0.0486(18) 0.0487(18) 0.053(2) 0.0019(15) -0.0012(16) 0.0089(19)
O2 0.0381(16) 0.0448(17) 0.055(2) -0.0039(13) -0.0010(15) 0.0043(17)
O3 0.0330(15) 0.0564(19) 0.064(3) -0.0051(14) 0.0021(16) 0.0138(19)
O4 0.0425(17) 0.055(2) 0.062(3) 0.0046(16) -0.0054(17) 0.0109(19)
O5 0.0318(16) 0.076(2) 0.089(3) -0.0021(17) -0.002(2) 0.026(2)
O6 0.040(2) 0.099(3) 0.080(3) -0.012(2) 0.0013(19) 0.016(3)
C1 0.036(2) 0.046(3) 0.048(3) 0.0014(19) 0.001(2) -0.001(2)
C3 0.035(2) 0.045(2) 0.048(3) 0.003(2) -0.002(2) -0.002(2)
C4 0.038(2) 0.044(2) 0.051(3) 0.0004(19) -0.004(2) -0.002(2)
C5 0.034(2) 0.044(2) 0.053(3) -0.001(2) -0.004(2) 0.002(2)
C6 0.038(2) 0.039(2) 0.053(3) -0.0005(19) 0.002(2) 0.001(2)
C7 0.035(2) 0.048(2) 0.053(4) -0.003(2) -0.003(2) -0.002(2)
C8 0.036(2) 0.044(3) 0.052(4) 0.003(2) -0.002(2) 0.001(2)
C9 0.033(2) 0.038(2) 0.049(3) 0.0002(19) -0.001(2) 0.001(2)
C10 0.035(2) 0.041(2) 0.048(3) 0.0008(18) 0.000(2) -0.001(2)
C11 0.031(2) 0.073(3) 0.080(4) -0.011(2) -0.001(3) 0.013(3)
C12 0.036(2) 0.055(3) 0.057(4) 0.000(2) -0.002(2) 0.005(3)
C13 0.031(3) 0.088(4) 0.098(6) 0.000(3) -0.003(3) 0.021(4)

loop_
_atom_type_symbol
_atom_type_description
_atom_type_scat_dispersion_real
_atom_type_scat_dispersion_imag
_atom_type_scat_source
C C 0.0033 0.0016 'International Tables Vol C Tables 4.2.6.8 and 6.1.1.4'
H H 0.0000 0.0000 'International Tables Vol C Tables 4.2.6.8 and 6.1.1.4'
O O 0.0106 0.0060 'International Tables Vol C Tables 4.2.6.8 and 6.1.1.4'

loop_
_geom_angle_atom_site_label_1
_geom_angle_atom_site_label_2
_geom_angle_atom_site_label_3
_geom_angle_site_symmetry_1
_geom_angle_site_symmetry_3
_geom_angle
_geom_angle_publ_flag
C3 O2 C1 . . 120.3(4) ?
C6 O3 C11 . . 118.3(4) ?
C8 O4 H40 . . 109.5 ?
C13 O5 C12 . . 116.1(4) ?
O1 C1 O2 . . 115.3(4) ?
O1 C1 C9 . . 126.7(4) ?
O2 C1 C9 . . 117.9(4) ?
C4 C3 O2 . . 123.7(4) ?
C4 C3 C12 . . 127.2(5) ?
O2 C3 C12 . . 109.1(4) ?
C3 C4 C10 . . 119.2(5) ?
C3 C4 H4 . . 120.4 ?
C10 C4 H4 . . 120.4 ?
C10 C5 C6 . . 119.6(5) ?
C10 C5 H5 . . 120.2 ?
C6 C5 H5 . . 120.2 ?
O3 C6 C5 . . 115.5(4) ?
O3 C6 C7 . . 123.4(4) ?
C5 C6 C7 . . 121.1(4) ?
C8 C7 C6 . . 119.3(4) ?
C8 C7 H7 . . 120.3 ?
C6 C7 H7 . . 120.3 ?
O4 C8 C7 . . 118.6(4) ?
O4 C8 C9 . . 120.8(4) ?
C7 C8 C9 . . 120.6(4) ?
C10 C9 C1 . . 121.5(4) ?
C10 C9 C8 . . 118.8(4) ?
C1 C9 C8 . . 119.6(4) ?
C5 C10 C9 . . 120.5(4) ?
C5 C10 C4 . . 122.1(4) ?
C9 C10 C4 . . 117.4(4) ?
O3 C11 H11C . . 109.5 ?
O3 C11 H11B . . 109.5 ?
H11C C11 H11B . . 109.5 ?
O3 C11 H11A . . 109.5 ?
H11C C11 H11A . . 109.5 ?
H11B C11 H11A . . 109.5 ?
O5 C12 C3 . . 106.5(4) ?
O5 C12 H12B . . 110.4 ?
C3 C12 H12B . . 110.4 ?
O5 C12 H12A . . 110.4 ?
C3 C12 H12A . . 110.4 ?
H12B C12 H12A . . 108.6 ?
O6 C13 O5 . . 125.8(6) ?
O6 C13 H13 . . 117.1 ?
O5 C13 H13 . . 117.1 ?

loop_
_geom_bond_atom_site_label_1
_geom_bond_atom_site_label_2
_geom_bond_site_symmetry_2
_geom_bond_distance
_geom_bond_publ_flag
O1 C1 . 1.230(6) ?
O2 C3 . 1.376(6) ?
O2 C1 . 1.382(5) ?
O3 C6 . 1.358(6) ?
O3 C11 . 1.438(5) ?
O4 C8 . 1.354(6) ?
O4 H40 . 0.8400 ?
O5 C13 . 1.340(6) ?
O5 C12 . 1.428(6) ?
O6 C13 . 1.184(7) ?
C1 C9 . 1.417(7) ?
C3 C4 . 1.327(7) ?
C3 C12 . 1.499(6) ?
C4 C10 . 1.447(6) ?
C4 H4 . 0.9500 ?
C5 C10 . 1.383(7) ?
C5 C6 . 1.395(6) ?
C5 H5 . 0.9500 ?
C6 C7 . 1.401(7) ?
C7 C8 . 1.371(7) ?
C7 H7 . 0.9500 ?
C8 C9 . 1.426(6) ?
C9 C10 . 1.402(7) ?
C11 H11C . 0.9800 ?
C11 H11B . 0.9800 ?
C11 H11A . 0.9800 ?
C12 H12B . 0.9900 ?
C12 H12A . 0.9900 ?
C13 H13 . 0.9500 ?

loop_
_geom_hbond_atom_site_label_D
_geom_hbond_atom_site_label_H
_geom_hbond_atom_site_label_A
_geom_hbond_site_symmetry_A
_geom_hbond_distance_DH
_geom_hbond_distance_HA
_geom_hbond_distance_DA
_geom_hbond_angle_DHA
_geom_hbond_publ_flag
O4 H40 O1 . 0.84 1.88 2.616(5) 146 yes
C4 H4 O1 3_645 0.95 2.38 3.326(6) 173 yes
C5 H5 O2 3_645 0.95 2.59 3.541(6) 176 yes
C7 H7 O6 4_465 0.95 2.55 3.499(5) 175 yes
C11 H11C O6 3_645 0.98 2.57 3.388(8) 141 yes
C12 H12B Cg 3_654 0.99 2.88 3.788(6) 153 yes

loop_
_geom_torsion_atom_site_label_1
_geom_torsion_atom_site_label_2
_geom_torsion_atom_site_label_3
_geom_torsion_atom_site_label_4
_geom_torsion_site_symmetry_1
_geom_torsion_site_symmetry_2
_geom_torsion_site_symmetry_3
_geom_torsion_site_symmetry_4
_geom_torsion
_geom_torsion_publ_flag
C3 O2 C1 O1 . . . . -178.0(4) ?
C3 O2 C1 C9 . . . . 2.3(6) ?
C1 O2 C3 C4 . . . . -1.6(7) ?
C1 O2 C3 C12 . . . . 179.1(4) ?
O2 C3 C4 C10 . . . . -0.2(8) ?
C12 C3 C4 C10 . . . . 179.0(5) ?
C11 O3 C6 C5 . . . . -176.5(5) ?
C11 O3 C6 C7 . . . . 4.8(8) ?
C10 C5 C6 O3 . . . . -179.7(5) ?
C10 C5 C6 C7 . . . . -1.0(8) ?
O3 C6 C7 C8 . . . . 179.2(5) ?
C5 C6 C7 C8 . . . . 0.6(8) ?
C6 C7 C8 O4 . . . . -179.6(5) ?
C6 C7 C8 C9 . . . . -0.5(8) ?
O1 C1 C9 C10 . . . . 179.0(5) ?
O2 C1 C9 C10 . . . . -1.4(7) ?
O1 C1 C9 C8 . . . . -0.1(8) ?
O2 C1 C9 C8 . . . . 179.5(4) ?
O4 C8 C9 C10 . . . . 179.9(5) ?
C7 C8 C9 C10 . . . . 0.8(8) ?
O4 C8 C9 C1 . . . . -1.0(8) ?
C7 C8 C9 C1 . . . . 179.9(5) ?
C6 C5 C10 C9 . . . . 1.3(8) ?
C6 C5 C10 C4 . . . . -178.7(5) ?
C1 C9 C10 C5 . . . . 179.7(5) ?
C8 C9 C10 C5 . . . . -1.2(8) ?
C1 C9 C10 C4 . . . . -0.3(8) ?
C8 C9 C10 C4 . . . . 178.8(5) ?
C3 C4 C10 C5 . . . . -178.9(5) ?
C3 C4 C10 C9 . . . . 1.1(8) ?
C13 O5 C12 C3 . . . . 176.8(5) ?
C4 C3 C12 O5 . . . . 5.5(8) ?
O2 C3 C12 O5 . . . . -175.2(4) ?
C12 O5 C13 O6 . . . . 0.9(12) ?

_cod_database_fobs_code 1559408
